data_9003490
loop_
_publ_author_name
'Zanardi, S.'
'Cruciani, G.'
'Alberti, A.'
'Galli, E.'

_publ_section_title
;Dehydration and rehydration process in boggsite: an in-situ X-ray
 single-crystal study Note: Ca represents an unknown distribution across the
 Ca sites of [Ca.806,Mg.138,Na.041,K.007,Fe.006,Sr.001] Note: Reported
 occupancies are discrepant with reported formula. Sample: BOG-150, T = 150 C
;
_journal_name_full 'American Mineralogist'
_journal_page_first 1033
_journal_page_last 1042
_journal_volume 89
_journal_year 2004
_chemical_formula_sum 'Al2.1 Ca0.67 H4.78 O25.31 Si9.9'
_chemical_name_mineral Boggsite
_space_group_IT_number 74
_symmetry_space_group_name_Hall '-I 2b 2'
_symmetry_space_group_name_H-M 'I m m a'
_cell_angle_alpha 90
_cell_angle_beta 90
_cell_angle_gamma 90
_cell_length_a 20.299
_cell_length_b 23.746
_cell_length_c 12.814
_cell_volume 6176.605
_cell_formula_units_Z 8
_database_code_amcsd 0003580
_diffrn_ambient_temperature 423.15
_exptl_crystal_density_diffrn 1.659
_cod_original_formula_sum '(Al2.1 Si9.9) O25.31 Ca.67 H4.78'
_cod_database_code 9003490

loop_
_space_group_symop_operation_xyz
x,y,z
1/2+x,1/2+y,1/2+z
x,1/2-y,z
1/2+x,-y,1/2+z
-x,1/2+y,-z
1/2-x,+y,1/2-z
-x,y,z
1/2-x,1/2+y,1/2+z
x,-y,-z
1/2+x,1/2-y,1/2-z
x,1/2+y,-z
1/2+x,+y,1/2-z
-x,1/2-y,z
1/2-x,-y,1/2+z
-x,-y,-z
1/2-x,1/2-y,1/2-z

loop_
_atom_site_aniso_label
_atom_site_aniso_U_11
_atom_site_aniso_U_22
_atom_site_aniso_U_33
_atom_site_aniso_U_12
_atom_site_aniso_U_13
_atom_site_aniso_U_23
Al1 0.03730 0.02780 0.03920 -0.00040 0.00420 -0.00320
Si1 0.03730 0.02780 0.03920 -0.00040 0.00420 -0.00320
Al2 0.04070 0.03930 0.03090 0.00120 -0.00490 -0.00140
Si2 0.04070 0.03930 0.03090 0.00120 -0.00490 -0.00140
Al3 0.03340 0.02840 0.04540 0.00070 0.00240 0.00380
Si3 0.03340 0.02840 0.04540 0.00070 0.00240 0.00380
Al4 0.03240 0.03820 0.03110 0.00160 -0.00090 0.00270
Si4 0.03240 0.03820 0.03110 0.00160 -0.00090 0.00270
Al5 0.03510 0.03220 0.03410 -0.00160 0.00020 -0.00610
Si5 0.03510 0.03220 0.03410 -0.00160 0.00020 -0.00610
Al6 0.03490 0.03250 0.03800 -0.00210 -0.00220 0.00600
Si6 0.03490 0.03250 0.03800 -0.00210 -0.00220 0.00600
O1 0.08100 0.03200 0.05000 0.00000 0.00300 0.00000
O2 0.04900 0.05200 0.06200 -0.00400 0.01500 -0.00500
O3 0.08500 0.04200 0.05200 0.01300 0.00000 -0.01700
O4 0.08000 0.05100 0.04400 0.00200 -0.01500 -0.01100
O5 0.05700 0.08600 0.05200 0.00800 -0.01600 -0.01100
O6 0.07500 0.02900 0.06900 0.00000 0.00400 0.00000
O7 0.03300 0.06200 0.09200 0.00000 0.00000 0.00600
O8 0.03000 0.09000 0.09100 0.00000 0.00000 -0.01700
O9 0.11300 0.05100 0.05300 -0.01300 0.01500 0.00300
O10 0.09500 0.03500 0.05400 0.00900 -0.00900 0.00600
O11 0.10300 0.06100 0.04700 -0.00500 0.01400 0.01700
O12 0.04000 0.12200 0.11100 -0.00200 -0.00300 0.02800
O13 0.08700 0.04700 0.06800 -0.01000 -0.00400 -0.01400
O14 0.05500 0.05500 0.08100 0.00000 -0.02100 0.00000
O15 0.05500 0.11000 0.05300 0.00000 -0.01500 0.00000
Ca1 0.07500 0.04800 0.08000 -0.00900 -0.01800 0.00500

loop_
_atom_site_label
_atom_site_fract_x
_atom_site_fract_y
_atom_site_fract_z
_atom_site_occupancy
_atom_site_U_iso_or_equiv
_atom_site_type_symbol
_atom_site_attached_hydrogens
Al1 0.18772 0.18509 0.67300 0.22000 0.03480 Al 0
Si1 0.18772 0.18509 0.67300 0.78000 0.03480 Si 0
Al2 0.18924 0.02419 0.33000 0.30000 0.03700 Al 0
Si2 0.18924 0.02419 0.33000 0.70000 0.03700 Si 0
Al3 0.07707 0.18423 0.83810 0.23000 0.03580 Al 0
Si3 0.07707 0.18423 0.83810 0.77000 0.03580 Si 0
Al4 0.07787 0.02185 0.16280 0.23000 0.03390 Al 0
Si4 0.07787 0.02185 0.16280 0.77000 0.03390 Si 0
Al5 0.21928 0.08334 0.53820 0.04000 0.03380 Al 0
Si5 0.21928 0.08334 0.53820 0.96000 0.03380 Si 0
Al6 0.12439 0.08374 0.96240 0.03000 0.03520 Al 0
Si6 0.12439 0.08374 0.96240 0.97000 0.03520 Si 0
O1 0.18270 0.25000 0.63400 1.00000 0.05500 O 0
O2 0.11900 0.16660 0.73330 1.00000 0.05500 O 0
O3 0.19480 0.14530 0.57060 1.00000 0.06000 O 0
O4 0.19220 0.07100 0.42280 1.00000 0.05900 O 0
O5 0.11700 0.03150 0.27260 1.00000 0.06500 O 0
O6 0.08800 0.25000 0.86670 1.00000 0.05800 O 0
O7 0.00000 0.16960 0.80970 1.00000 0.06300 O 0
O8 0.00000 0.02610 0.19150 1.00000 0.07100 O 0
O9 0.18690 0.03930 0.61890 1.00000 0.07300 O 0
O10 0.10200 0.14670 0.93670 1.00000 0.06200 O 0
O11 0.09850 0.06780 0.07560 1.00000 0.07100 O 0
O12 0.20290 0.07780 0.95800 1.00000 0.09100 O 0
O13 0.09250 0.04270 0.87590 1.00000 0.06800 O 0
O14 0.25000 0.17560 0.75000 1.00000 0.06400 O 0
O15 0.25000 -0.03200 0.75000 1.00000 0.07300 O 0
Ca1 0.07170 0.07870 0.67670 0.27800 0.06800 Ca 0
Ca2 0.00000 0.02780 0.36900 0.03100 0.05900 Ca 0
Ca3 0.00000 0.14530 0.08650 0.08300 0.08300 Ca 0
Wat1 0.03800 0.07700 0.63900 0.31000 0.11500 O 2
Wat2 0.29700 0.22600 0.49300 0.14000 0.10900 O 2
Wat3 0.05100 0.07900 0.48300 0.16000 0.12600 O 2
Wat4 0.00000 0.15100 0.58800 0.09000 0.12300 O 2

loop_
_cod_changelog_entry_id
_cod_changelog_entry_author
_cod_changelog_entry_date
_cod_changelog_entry_text
1
;cod-tools version 3.8.0
Id: cif_guess_AMCSD_atom_types 9581 2023-05-17 12:35:41Z saulius
;
2023-05-23T09:17:39+03:00
;Derived atom types and hydrogen counts
from atom names that follow the AMCSD naming convention
(Wat == water, O-H == hydroxyl).
;

loop_
_cod_related_entry_id
_cod_related_entry_database
_cod_related_entry_code
1 AMCSD 0003580
